data_4117017
loop_
_publ_author_name
'P. Bhyrappa'
'Scott R. Wilson'
'Kenneth S. Suslick'

_publ_section_title
;
 Hydrogen-Bonded Porphyrinic Solids: Supramolecular Networks of
 Octahydroxy Porphyrins
;
_journal_name_full 'Journal of the American Chemical Society'
_journal_page_first 8492
_journal_page_last 8502
_journal_paper_doi 10.1021/ja971093w
_journal_volume 119
_journal_year 1997
_chemical_formula_moiety 'C93 H75 N11 O8'
_chemical_formula_sum 'C93 H65 N11 O8'
_chemical_formula_weight 1464.56
_chemical_name_systematic
; 
? 
;
_space_group_IT_number 11
_symmetry_cell_setting monoclinic
_symmetry_space_group_name_Hall '-P 2yb'
_symmetry_space_group_name_H-M 'P 1 21/m 1'
_atom_sites_solution_hydrogens geom
_atom_sites_solution_primary direct
_atom_sites_solution_secondary difmap
_audit_creation_method SHELXL
_audit_update_record
; 
? 
;
_cell_angle_alpha 90.00
_cell_angle_beta 108.09(2)
_cell_angle_gamma 90.00
_cell_formula_units_Z 2
_cell_length_a 11.105(4)
_cell_length_b 25.744(7)
_cell_length_c 14.022(3)
_cell_measurement_reflns_used 25
_cell_measurement_temperature 198(2)
_cell_measurement_theta_max 10.49
_cell_measurement_theta_min 6.22
_cell_volume 3811(2)
_computing_cell_refinement 'CAD4 (Enraf-Nonius)'
_computing_data_collection 'CAD4 (Enraf-Nonius)'
_computing_data_reduction 'CAD4 (Enraf-Nonius) PROFILE (Coppens, 1972)'
_computing_molecular_graphics 'ORTEP-II (Johnson, 1971)'
_computing_publication_material 'CIFTAB (Sheldrick, 1993)'
_computing_structure_refinement 'SHELXL-93 (Sheldrick, 1993)'
_computing_structure_solution 'SHELXS-86 (Sheldrick, 1990)'
_diffrn_ambient_temperature 198(2)
_diffrn_measurement_device 'Enraf-Nonius CAD4'
_diffrn_measurement_method 'omega-theta scan profiles'
_diffrn_radiation_monochromator graphite
_diffrn_radiation_source 'normal-focus sealed tube'
_diffrn_radiation_type MoK\a
_diffrn_radiation_wavelength 0.71073
_diffrn_reflns_av_R_equivalents 0.0740
_diffrn_reflns_av_sigmaI/netI 0.1291
_diffrn_reflns_limit_h_max 12
_diffrn_reflns_limit_h_min 0
_diffrn_reflns_limit_k_max 29
_diffrn_reflns_limit_k_min 0
_diffrn_reflns_limit_l_max 15
_diffrn_reflns_limit_l_min -16
_diffrn_reflns_number 6452
_diffrn_reflns_theta_max 23.98
_diffrn_reflns_theta_min 1.53
_diffrn_standards_decay_% 0.8
_diffrn_standards_interval_time 90
_diffrn_standards_number 3
_exptl_absorpt_coefficient_mu 0.083
_exptl_absorpt_correction_type none
_exptl_crystal_colour purple
_exptl_crystal_density_diffrn 1.276
_exptl_crystal_description plate
_exptl_crystal_F_000 1528
_exptl_crystal_size_max 0.75
_exptl_crystal_size_mid 0.25
_exptl_crystal_size_min 0.06
_refine_diff_density_max 0.217
_refine_diff_density_min -0.277
_refine_diff_density_rms 0.052
_refine_ls_extinction_method none
_refine_ls_goodness_of_fit_all 1.060
_refine_ls_goodness_of_fit_obs 1.164
_refine_ls_hydrogen_treatment noref
_refine_ls_matrix_type full
_refine_ls_number_parameters 548
_refine_ls_number_reflns 6106
_refine_ls_number_restraints 0
_refine_ls_restrained_S_all 1.060
_refine_ls_restrained_S_obs 1.164
_refine_ls_R_factor_all 0.1841
_refine_ls_R_factor_obs 0.0622
_refine_ls_shift/esd_max 0.005
_refine_ls_shift/esd_mean 0.000
_refine_ls_structure_factor_coef Fsqd
_refine_ls_weighting_details 'w=1/[\s^2^(Fo^2^)+(0.0655P)^2^+2.7821P] where P=(Fo^2^+2Fc^2^)/3'
_refine_ls_weighting_scheme calc
_refine_ls_wR_factor_all 0.1755
_refine_ls_wR_factor_obs 0.1305
_reflns_number_observed 3062
_reflns_number_total 6106
_reflns_observed_criterion >2sigma(I)
_cod_data_source_file ja971093w_2.cif
_cod_data_source_block H2T(3',5'-DHP)P.7C6H5CN
_cod_depositor_comments
;
The following automatic conversions were performed:

'_refine_ls_weighting_scheme' value 'calc
w=1/[\s^2^(Fo^2^)+(0.0655P)^2^+2.7821P] where P=(Fo^2^+2Fc^2^)/3' was
changed to 'calc'. New tag '_refine_ls_weighting_details' was
created. The value of the new tag was set to
'w=1/[\s^2^(Fo^2^)+(0.0655P)^2^+2.7821P] where P=(Fo^2^+2Fc^2^)/3'.

Automatic conversion script
Id: cif_fix_values 3143 2015-03-26 13:38:13Z robertas 
;
_cod_original_cell_volume 3810.6(19)
_cod_original_sg_symbol_H-M 'P 21/m'
_cod_database_code 4117017

loop_
_symmetry_equiv_pos_as_xyz
'x, y, z'
'-x, y+1/2, -z'
'-x, -y, -z'
'x, -y-1/2, z'

loop_
_atom_site_aniso_label
_atom_site_aniso_U_11
_atom_site_aniso_U_22
_atom_site_aniso_U_33
_atom_site_aniso_U_23
_atom_site_aniso_U_13
_atom_site_aniso_U_12
N1 0.019(3) 0.023(3) 0.032(3) 0.000 -0.002(2) 0.000
C4 0.020(2) 0.027(2) 0.029(2) -0.003(2) 0.004(2) -0.002(2)
C3 0.020(2) 0.034(2) 0.040(3) -0.001(2) 0.001(2) -0.002(2)
C5 0.023(2) 0.028(2) 0.026(2) -0.002(2) 0.006(2) -0.002(2)
C6 0.023(2) 0.028(2) 0.023(2) -0.002(2) 0.005(2) 0.001(2)
C7 0.029(3) 0.023(2) 0.033(2) -0.003(2) 0.008(2) -0.005(2)
C8 0.029(2) 0.023(2) 0.033(2) -0.001(2) 0.009(2) 0.001(2)
C9 0.025(2) 0.023(2) 0.027(2) -0.002(2) 0.010(2) -0.003(2)
N2 0.022(2) 0.024(2) 0.028(2) 0.003(2) 0.0034(15) 0.003(2)
C10 0.025(2) 0.024(2) 0.025(2) 0.004(2) 0.008(2) 0.006(2)
C11 0.022(2) 0.025(2) 0.024(2) 0.000(2) 0.008(2) 0.001(2)
C12 0.021(2) 0.027(2) 0.030(2) 0.001(2) 0.004(2) 0.002(2)
N3 0.017(3) 0.026(3) 0.028(3) 0.000 0.002(2) 0.000
C21 0.019(2) 0.024(2) 0.030(2) 0.001(2) 0.004(2) -0.001(2)
C22 0.026(2) 0.029(2) 0.025(2) -0.004(2) 0.002(2) 0.001(2)
C23 0.026(2) 0.028(2) 0.026(2) 0.001(2) 0.007(2) -0.001(2)
C24 0.028(2) 0.028(2) 0.027(2) 0.003(2) 0.006(2) -0.007(2)
C25 0.028(2) 0.031(2) 0.024(2) -0.003(2) 0.004(2) -0.003(2)
C26 0.021(2) 0.035(3) 0.033(2) 0.000(2) 0.011(2) -0.003(2)
O23 0.040(2) 0.040(2) 0.036(2) -0.003(2) 0.019(2) -0.017(2)
O25 0.047(2) 0.060(2) 0.032(2) -0.020(2) 0.0183(15) -0.027(2)
C27 0.018(2) 0.023(2) 0.026(2) -0.002(2) 0.001(2) -0.002(2)
C28 0.022(2) 0.024(2) 0.033(2) 0.000(2) 0.011(2) 0.003(2)
C29 0.023(2) 0.026(2) 0.022(2) 0.002(2) 0.004(2) -0.005(2)
C30 0.023(2) 0.026(2) 0.029(2) 0.002(2) 0.004(2) 0.003(2)
C31 0.019(2) 0.025(2) 0.031(2) -0.002(2) 0.006(2) -0.001(2)
C32 0.029(2) 0.026(2) 0.022(2) 0.002(2) 0.008(2) -0.001(2)
O29 0.032(2) 0.036(2) 0.028(2) 0.0030(14) 0.0109(13) 0.0050(14)
O31 0.027(2) 0.044(2) 0.031(2) 0.002(2) 0.0116(14) 0.0108(14)
C41 0.047(3) 0.051(3) 0.046(3) -0.006(3) 0.021(3) -0.016(3)
C42 0.032(3) 0.107(5) 0.044(3) -0.003(3) 0.009(3) -0.015(3)
C43 0.052(4) 0.106(5) 0.046(3) 0.006(3) 0.011(3) -0.018(4)
C44 0.070(4) 0.063(4) 0.053(4) -0.005(3) 0.030(3) -0.011(3)
C45 0.051(3) 0.042(3) 0.071(4) 0.004(3) 0.025(3) 0.004(3)
C46 0.051(3) 0.040(3) 0.050(3) -0.002(2) 0.015(3) -0.005(3)
C47 0.042(3) 0.090(4) 0.049(3) -0.012(3) 0.011(3) -0.024(3)
N47 0.065(3) 0.137(5) 0.063(3) -0.023(3) 0.040(3) -0.031(3)
C51 0.056(3) 0.048(3) 0.047(3) -0.005(3) 0.023(3) 0.001(3)
C52 0.079(4) 0.069(4) 0.063(4) 0.007(3) 0.033(3) 0.002(3)
C53 0.100(6) 0.111(6) 0.085(5) 0.011(5) 0.054(5) -0.021(5)
C54 0.071(5) 0.131(7) 0.096(6) -0.025(5) 0.056(4) -0.029(5)
C55 0.053(4) 0.110(6) 0.097(5) -0.017(5) 0.036(4) 0.008(4)
C56 0.062(4) 0.075(4) 0.067(4) 0.009(3) 0.030(3) 0.016(3)
C57 0.062(4) 0.056(4) 0.047(3) -0.006(3) 0.018(3) 0.004(3)
N57 0.073(3) 0.076(3) 0.055(3) -0.002(3) 0.030(3) 0.022(3)
C61 0.050(6) 0.089(7) 0.062(6) 0.000 -0.016(5) 0.000
C62 0.105(6) 0.107(6) 0.084(5) -0.006(5) 0.001(5) 0.018(6)
C63 0.099(8) 0.174(12) 0.116(8) -0.008(8) 0.009(6) 0.046(7)
C64 0.080(10) 0.250(23) 0.086(10) 0.000 0.015(7) 0.000
C67 0.070(8) 0.097(8) 0.062(7) 0.000 -0.016(6) 0.000
N67 0.093(7) 0.157(9) 0.067(6) 0.000 0.006(5) 0.000
C71 0.051(3) 0.054(3) 0.044(3) 0.004(2) 0.016(3) 0.004(3)
C72 0.085(4) 0.047(3) 0.056(4) 0.001(3) 0.011(3) -0.001(3)
C73 0.079(4) 0.069(4) 0.060(4) -0.008(3) -0.002(3) -0.016(3)
C77 0.042(6) 0.056(7) 0.061(7) -0.007(6) 0.015(6) 0.004(6)
N77 0.044(6) 0.074(7) 0.081(7) 0.010(6) 0.005(6) 0.007(6)
C81 0.050(3) 0.058(3) 0.061(3) 0.013(3) 0.012(3) 0.009(3)
C82 0.048(3) 0.054(4) 0.074(4) 0.008(3) 0.009(3) -0.006(3)
C83 0.048(3) 0.060(3) 0.060(3) -0.001(3) 0.014(3) -0.007(3)
C87 0.052(8) 0.064(8) 0.076(9) 0.006(7) 0.005(7) 0.003(7)
N87 0.055(8) 0.096(9) 0.102(9) 0.004(7) -0.003(7) -0.004(7)

loop_
_atom_site_label
_atom_site_type_symbol
_atom_site_fract_x
_atom_site_fract_y
_atom_site_fract_z
_atom_site_U_iso_or_equiv
_atom_site_thermal_displace_type
_atom_site_occupancy
_atom_site_calc_flag
_atom_site_refinement_flags
N1 N 0.0724(5) 0.2500 0.2396(4) 0.0271(12) Uani 1 d S
H1N H -0.0026(55) 0.2500 0.2034(42) 0.033 Uiso 1 d S
C4 C 0.1419(4) 0.2937(2) 0.2752(3) 0.0260(10) Uani 1 d .
C3 C 0.2615(4) 0.2762(2) 0.3381(3) 0.0333(10) Uani 1 d .
H3 H 0.3299(4) 0.2978(2) 0.3741(3) 0.040 Uiso 1 calc R
C5 C 0.1033(4) 0.3450(2) 0.2532(3) 0.0260(10) Uani 1 d .
C6 C -0.0164(4) 0.3610(2) 0.1917(3) 0.0255(10) Uani 1 d .
C7 C -0.0540(4) 0.4148(2) 0.1722(3) 0.0291(10) Uani 1 d .
H7 H -0.0038(4) 0.4445(2) 0.1984(3) 0.035 Uiso 1 calc R
C8 C -0.1729(4) 0.4147(2) 0.1103(3) 0.0287(10) Uani 1 d .
H8 H -0.2239(4) 0.4443(2) 0.0845(3) 0.034 Uiso 1 calc R
C9 C -0.2088(4) 0.36095(15) 0.0903(3) 0.0249(9) Uani 1 d .
N2 N -0.1124(3) 0.32851(12) 0.1408(2) 0.0258(8) Uani 1 d .
C10 C -0.3261(4) 0.34483(15) 0.0247(3) 0.0247(10) Uani 1 d .
C11 C -0.3635(4) 0.2935(2) 0.0009(3) 0.0232(9) Uani 1 d .
C12 C -0.4820(4) 0.27606(15) -0.0658(3) 0.0268(10) Uani 1 d .
H12 H -0.5492(4) 0.29768(15) -0.1036(3) 0.032 Uiso 1 calc R
N3 N -0.2953(4) 0.2500 0.0386(3) 0.0245(11) Uani 1 d S
H3N H -0.2093(52) 0.2500 0.0799(39) 0.029 Uiso 1 d S
C21 C 0.2010(4) 0.38607(15) 0.2983(3) 0.0250(10) Uani 1 d .
C22 C 0.2821(4) 0.4011(2) 0.2464(3) 0.0279(10) Uani 1 d .
H22 H 0.2745(4) 0.3866(2) 0.1825(3) 0.034 Uiso 1 calc R
C23 C 0.3746(4) 0.4377(2) 0.2883(3) 0.0271(10) Uani 1 d .
C24 C 0.3871(4) 0.4595(2) 0.3803(3) 0.0281(10) Uani 1 d .
H24 H 0.4518(4) 0.4842(2) 0.4084(3) 0.034 Uiso 1 calc R
C25 C 0.3043(4) 0.4449(2) 0.4315(3) 0.0289(10) Uani 1 d .
C26 C 0.2115(4) 0.4076(2) 0.3914(3) 0.0292(10) Uani 1 d .
H26 H 0.1559(4) 0.3970(2) 0.4273(3) 0.035 Uiso 1 calc R
O23 O 0.4527(3) 0.45174(12) 0.2327(2) 0.0370(8) Uani 1 d .
H23 H 0.4866(44) 0.4771(18) 0.2507(35) 0.044 Uiso 1 d .
O25 O 0.3189(3) 0.46869(14) 0.5204(2) 0.0447(9) Uani 1 d .
H25 H 0.2741(47) 0.4579(20) 0.5440(38) 0.054 Uiso 1 d .
C27 C -0.4205(3) 0.38555(15) -0.0266(3) 0.0237(9) Uani 1 d .
C28 C -0.4408(4) 0.39772(15) -0.1269(3) 0.0259(10) Uani 1 d .
H28 H -0.3929(4) 0.38096(15) -0.1635(3) 0.031 Uiso 1 calc R
C29 C -0.5303(4) 0.43404(15) -0.1728(3) 0.0243(9) Uani 1 d .
C30 C -0.6030(4) 0.4585(2) -0.1219(3) 0.0266(10) Uani 1 d .
H30 H -0.6652(4) 0.4834(2) -0.1547(3) 0.032 Uiso 1 calc R
C31 C -0.5837(3) 0.4460(2) -0.0225(3) 0.0253(9) Uani 1 d .
C32 C -0.4917(4) 0.41022(15) 0.0253(3) 0.0256(10) Uani 1 d .
H32 H -0.4773(4) 0.40254(15) 0.0942(3) 0.031 Uiso 1 calc R
O29 O -0.5512(3) 0.45027(11) -0.2704(2) 0.0313(7) Uani 1 d .
H29 H -0.5196(40) 0.4305(17) -0.3007(31) 0.038 Uiso 1 d .
O31 O -0.6586(3) 0.47011(12) 0.0250(2) 0.0334(8) Uani 1 d .
H31 H -0.6328(40) 0.4607(17) 0.0852(32) 0.040 Uiso 1 d .
C41 C 0.0211(5) 0.4396(2) 0.7512(4) 0.0467(13) Uani 1 d .
C42 C 0.0823(5) 0.4274(2) 0.8501(4) 0.062(2) Uani 1 d .
H42 H 0.1676(5) 0.4156(2) 0.8700(4) 0.074 Uiso 1 calc R
C43 C 0.0190(5) 0.4324(2) 0.9198(4) 0.069(2) Uani 1 d .
H43 H 0.0603(5) 0.4242(2) 0.9882(4) 0.083 Uiso 1 calc R
C44 C -0.1037(5) 0.4494(2) 0.8901(4) 0.0594(15) Uani 1 d .
H44 H -0.1468(5) 0.4535(2) 0.9385(4) 0.071 Uiso 1 calc R
C45 C -0.1652(5) 0.4605(2) 0.7921(4) 0.0535(14) Uani 1 d .
H45 H -0.2512(5) 0.4713(2) 0.7725(4) 0.064 Uiso 1 calc R
C46 C -0.1036(5) 0.4562(2) 0.7215(4) 0.0471(13) Uani 1 d .
H46 H -0.1459(5) 0.4644(2) 0.6533(4) 0.057 Uiso 1 calc R
C47 C 0.0882(5) 0.4370(2) 0.6774(4) 0.061(2) Uani 1 d .
N47 N 0.1416(5) 0.4353(2) 0.6208(4) 0.084(2) Uani 1 d .
C51 C 0.2692(5) 0.6291(2) 0.4769(4) 0.0489(13) Uani 1 d .
C52 C 0.2755(6) 0.6004(2) 0.5599(4) 0.068(2) Uani 1 d .
H52 H 0.3376(6) 0.5739(2) 0.5815(4) 0.081 Uiso 1 calc R
C53 C 0.1921(7) 0.6099(3) 0.6124(5) 0.093(2) Uani 1 d .
H53 H 0.1971(7) 0.5906(3) 0.6713(5) 0.111 Uiso 1 calc R
C54 C 0.0990(7) 0.6487(3) 0.5778(6) 0.092(2) Uani 1 d .
H54 H 0.0411(7) 0.6558(3) 0.6137(6) 0.110 Uiso 1 calc R
C55 C 0.0920(6) 0.6756(3) 0.4938(5) 0.084(2) Uani 1 d .
H55 H 0.0279(6) 0.7011(3) 0.4702(5) 0.101 Uiso 1 calc R
C56 C 0.1762(5) 0.6665(2) 0.4419(4) 0.066(2) Uani 1 d .
H56 H 0.1709(5) 0.6857(2) 0.3828(4) 0.079 Uiso 1 calc R
C57 C 0.3566(5) 0.6190(2) 0.4222(4) 0.0546(14) Uani 1 d .
N57 N 0.4239(4) 0.6102(2) 0.3771(3) 0.0654(14) Uani 1 d .
C61 C 0.6388(8) 0.7500 0.3654(7) 0.075(3) Uani 1 d S
C62 C 0.6814(8) 0.7035(3) 0.3425(5) 0.105(3) Uani 1 d .
H62 H 0.6510(8) 0.6717(3) 0.3609(5) 0.126 Uiso 1 calc R
C63 C 0.7698(9) 0.7037(5) 0.2918(7) 0.135(4) Uani 1 d .
H63 H 0.8017(9) 0.6717(5) 0.2760(7) 0.162 Uiso 1 calc R
C64 C 0.8127(13) 0.7500 0.2637(11) 0.141(7) Uani 1 d S
H64 H 0.8704(13) 0.7500 0.2259(11) 0.169 Uiso 1 calc SR
C67 C 0.5388(10) 0.7500 0.4157(8) 0.085(3) Uani 1 d S
N67 N 0.4605(9) 0.7500 0.4528(6) 0.110(3) Uani 1 d S
C71 C 0.4322(5) 0.2765(2) 0.1545(4) 0.0495(13) Uani 1 d .
H71 H 0.3725(5) 0.2947(2) 0.1017(4) 0.059 Uiso 0.50 d PR
C72 C 0.5177(6) 0.3038(2) 0.2303(4) 0.065(2) Uani 1 d .
H72 H 0.5181(6) 0.3407(2) 0.2295(4) 0.078 Uiso 1 calc R
C73 C 0.6026(6) 0.2770(2) 0.3070(4) 0.074(2) Uani 1 d .
H73 H 0.6613(6) 0.2954(2) 0.3600(4) 0.089 Uiso 1 calc R
C77 C 0.3319(10) 0.2992(4) 0.0735(8) 0.053(3) Uani 0.50 d P
N77 N 0.2549(10) 0.3202(4) 0.0101(8) 0.070(3) Uani 0.50 d P
C81 C -0.0455(5) 0.2233(2) -0.0891(4) 0.0574(15) Uani 1 d .
H81 H 0.0265(5) 0.2050(2) -0.0484(4) 0.069 Uiso 0.50 d PR
C82 C -0.1491(5) 0.1964(2) -0.1475(4) 0.061(2) Uani 1 d .
H82 H -0.1485(5) 0.1595(2) -0.1477(4) 0.073 Uiso 1 calc R
C83 C -0.2547(5) 0.2231(2) -0.2062(4) 0.0564(14) Uani 1 d .
H83 H -0.3267(5) 0.2046(2) -0.2462(4) 0.068 Uiso 1 calc R
C87 C 0.0691(12) 0.1968(5) -0.0289(9) 0.068(3) Uani 0.50 d P
N87 N 0.1553(12) 0.1740(5) 0.0124(9) 0.091(4) Uani 0.50 d P

loop_
_atom_type_symbol
_atom_type_description
_atom_type_scat_dispersion_real
_atom_type_scat_dispersion_imag
_atom_type_scat_source
C C 0.0033 0.0016 'International Tables Vol C Tables 4.2.6.8 and 6.1.1.4'
H H 0.0000 0.0000 'International Tables Vol C Tables 4.2.6.8 and 6.1.1.4'
N N 0.0061 0.0033 'International Tables Vol C Tables 4.2.6.8 and 6.1.1.4'
O O 0.0106 0.0060 'International Tables Vol C Tables 4.2.6.8 and 6.1.1.4'

loop_
_geom_angle_atom_site_label_1
_geom_angle_atom_site_label_2
_geom_angle_atom_site_label_3
_geom_angle
_geom_angle_site_symmetry_1
_geom_angle_site_symmetry_3
C4 N1 C4 110.7(5) . 4_565
N1 C4 C5 126.8(3) . .
N1 C4 C3 106.2(4) . .
C5 C4 C3 127.0(4) . .
C3 C3 C4 108.5(2) 4_565 .
C4 C5 C6 125.6(4) . .
C4 C5 C21 116.1(3) . .
C6 C5 C21 118.2(3) . .
N2 C6 C5 125.2(4) . .
N2 C6 C7 110.7(3) . .
C5 C6 C7 124.1(4) . .
C8 C7 C6 106.9(4) . .
C7 C8 C9 106.6(4) . .
N2 C9 C10 125.2(4) . .
N2 C9 C8 111.1(3) . .
C10 C9 C8 123.7(4) . .
C9 N2 C6 104.7(3) . .
C11 C10 C9 125.7(4) . .
C11 C10 C27 115.8(3) . .
C9 C10 C27 118.4(3) . .
N3 C11 C10 126.7(3) . .
N3 C11 C12 106.5(3) . .
C10 C11 C12 126.8(4) . .
C12 C12 C11 108.3(2) 4_565 .
C11 N3 C11 110.4(5) . 4_565
C22 C21 C26 120.4(4) . .
C22 C21 C5 118.6(4) . .
C26 C21 C5 121.0(4) . .
C21 C22 C23 119.2(4) . .
C24 C23 O23 121.7(4) . .
C24 C23 C22 121.4(4) . .
O23 C23 C22 116.9(4) . .
C23 C24 C25 119.2(4) . .
O25 C25 C24 116.5(4) . .
O25 C25 C26 123.2(4) . .
C24 C25 C26 120.3(4) . .
C21 C26 C25 119.4(4) . .
C32 C27 C28 119.3(4) . .
C32 C27 C10 119.8(3) . .
C28 C27 C10 120.8(3) . .
C29 C28 C27 119.7(4) . .
C28 C29 O29 123.1(4) . .
C28 C29 C30 121.5(4) . .
O29 C29 C30 115.4(3) . .
C31 C30 C29 118.8(4) . .
O31 C31 C30 117.3(4) . .
O31 C31 C32 122.5(3) . .
C30 C31 C32 120.2(4) . .
C31 C32 C27 120.5(4) . .
C42 C41 C46 120.5(5) . .
C42 C41 C47 120.3(5) . .
C46 C41 C47 119.2(5) . .
C43 C42 C41 119.5(5) . .
C44 C43 C42 119.7(5) . .
C45 C44 C43 121.0(5) . .
C44 C45 C46 120.4(5) . .
C45 C46 C41 119.0(5) . .
N47 C47 C41 179.2(5) . .
C52 C51 C56 121.0(5) . .
C52 C51 C57 119.7(5) . .
C56 C51 C57 119.3(5) . .
C51 C52 C53 119.9(6) . .
C52 C53 C54 119.1(6) . .
C55 C54 C53 120.1(6) . .
C54 C55 C56 120.9(7) . .
C55 C56 C51 119.0(6) . .
N57 C57 C51 178.3(6) . .
C62 C61 C62 123.1(12) 4_575 .
C62 C61 C67 118.4(6) 4_575 .
C62 C61 C67 118.4(6) . .
C61 C62 C63 118.2(10) . .
C62 C63 C64 120.8(13) . .
C63 C64 C63 118.7(16) 4_575 .
N67 C67 C61 178.9(10) . .
C71 C71 C72 120.6(3) 4_565 .
C71 C71 C77 113.8(5) 4_565 .
C72 C71 C77 125.4(6) . .
C73 C72 C71 119.3(5) . .
C72 C73 C73 120.1(3) . 4_565
N77 C77 C71 175.9(11) . .
C82 C81 C81 120.3(3) . 4_565
C82 C81 C87 121.9(7) . .
C81 C81 C87 117.8(5) 4_565 .
C81 C82 C83 120.0(5) . .
C83 C83 C82 119.7(3) 4_565 .
N87 C87 C81 175.2(13) . .

loop_
_geom_bond_atom_site_label_1
_geom_bond_atom_site_label_2
_geom_bond_distance
_geom_bond_site_symmetry_2
N1 C4 1.368(5) .
N1 C4 1.368(5) 4_565
C4 C5 1.393(5) .
C4 C3 1.420(5) .
C3 C3 1.350(8) 4_565
C5 C6 1.403(5) .
C5 C21 1.507(5) .
C6 N2 1.369(5) .
C6 C7 1.448(6) .
C7 C8 1.336(5) .
C8 C9 1.444(5) .
C9 N2 1.369(5) .
C9 C10 1.404(5) .
C10 C11 1.396(5) .
C10 C27 1.499(5) .
C11 N3 1.362(5) .
C11 C12 1.429(5) .
C12 C12 1.342(8) 4_565
N3 C11 1.362(5) 4_565
C21 C22 1.378(5) .
C21 C26 1.389(5) .
C22 C23 1.383(5) .
C23 C24 1.374(5) .
C23 O23 1.382(5) .
C24 C25 1.383(5) .
C25 O25 1.353(5) .
C25 C26 1.392(5) .
C27 C32 1.384(5) .
C27 C28 1.390(5) .
C28 C29 1.371(5) .
C29 O29 1.379(4) .
C29 C30 1.384(5) .
C30 C31 1.381(5) .
C31 O31 1.365(5) .
C31 C32 1.384(5) .
C41 C42 1.378(6) .
C41 C46 1.384(6) .
C41 C47 1.452(7) .
C42 C43 1.375(7) .
C43 C44 1.367(7) .
C44 C45 1.361(7) .
C45 C46 1.371(7) .
C47 N47 1.130(6) .
C51 C52 1.361(7) .
C51 C56 1.386(7) .
C51 C57 1.436(7) .
C52 C53 1.372(8) .
C53 C54 1.410(9) .
C54 C55 1.348(9) .
C55 C56 1.371(8) .
C57 N57 1.141(6) .
C61 C62 1.362(9) 4_575
C61 C62 1.362(9) .
C61 C67 1.489(14) .
C62 C63 1.379(12) .
C63 C64 1.386(11) .
C64 C63 1.386(11) 4_575
C67 N67 1.143(12) .
C71 C71 1.366(10) 4_565
C71 C72 1.377(7) .
C71 C77 1.444(12) .
C72 C73 1.375(7) .
C73 C73 1.391(11) 4_565
C77 N77 1.159(13) .
C81 C82 1.374(7) .
C81 C81 1.375(10) 4_565
C81 C87 1.459(13) .
C82 C83 1.389(7) .
C83 C83 1.383(10) 4_565
C87 N87 1.120(13) .
